data_2222099
loop_
_publ_author_name
'Khawar Rauf, M.'
'Bolte, Michael'
'Badshah, Amin'

_publ_section_title
;
 3-Chloro-<i>N</i>-cyclohexylbenzamide
;
_journal_coeditor_code LH2817
_journal_issue 6
_journal_name_full 'Acta Crystallographica Section E'
_journal_page_first o1265
_journal_paper_doi 10.1107/S1600536809017012
_journal_volume 65
_journal_year 2009
_chemical_formula_iupac 'C13 H16 Cl N O'
_chemical_formula_moiety 'C13 H16 Cl N O'
_chemical_formula_sum 'C13 H16 Cl N O'
_chemical_formula_weight 237.72
_chemical_name_common 3-chloro-<i>N</i>-cyclohexylbenzamide
_chemical_name_systematic
;
3-Chloro-<i>N</i>-cyclohexylbenzamide
;
_space_group_IT_number 19
_symmetry_cell_setting orthorhombic
_symmetry_space_group_name_Hall 'P 2ac 2ab'
_symmetry_space_group_name_H-M 'P 21 21 21'
_atom_sites_solution_hydrogens geom
_atom_sites_solution_primary direct
_atom_sites_solution_secondary difmap
_audit_creation_method SHELXL97
_cell_angle_alpha 90.00
_cell_angle_beta 90.00
_cell_angle_gamma 90.00
_cell_formula_units_Z 4
_cell_length_a 8.4963(6)
_cell_length_b 11.4891(7)
_cell_length_c 12.5318(11)
_cell_measurement_reflns_used 6652
_cell_measurement_temperature 173(2)
_cell_measurement_theta_max 27.7
_cell_measurement_theta_min 3.4
_cell_volume 1223.29(16)
_computing_cell_refinement 'X-AREA (Stoe & Cie, 2001)'
_computing_data_collection 'X-AREA (Stoe & Cie, 2001)'
_computing_data_reduction 'X-AREA (Stoe & Cie, 2001)'
_computing_molecular_graphics 'SHELXTL-Plus (Sheldrick, 2008)'
_computing_publication_material 'SHELXL97 (Sheldrick, 2008)'
_computing_structure_refinement 'SHELXL97 (Sheldrick, 2008)'
_computing_structure_solution 'SHELXS97 (Sheldrick, 2008)'
_diffrn_ambient_temperature 173(2)
_diffrn_measured_fraction_theta_full 0.986
_diffrn_measured_fraction_theta_max 0.988
_diffrn_measurement_device_type 'Stoe IPDS II two-circle'
_diffrn_measurement_method \w
_diffrn_radiation_monochromator graphite
_diffrn_radiation_source 'fine-focus sealed tube'
_diffrn_radiation_type MoK\a
_diffrn_radiation_wavelength 0.71073
_diffrn_reflns_av_R_equivalents 0.0348
_diffrn_reflns_av_sigmaI/netI 0.0344
_diffrn_reflns_limit_h_max 11
_diffrn_reflns_limit_h_min -11
_diffrn_reflns_limit_k_max 11
_diffrn_reflns_limit_k_min -14
_diffrn_reflns_limit_l_max 13
_diffrn_reflns_limit_l_min -16
_diffrn_reflns_number 6758
_diffrn_reflns_theta_full 25.00
_diffrn_reflns_theta_max 27.52
_diffrn_reflns_theta_min 3.40
_diffrn_standards_number 0
_exptl_absorpt_coefficient_mu 0.291
_exptl_absorpt_correction_T_max 0.9388
_exptl_absorpt_correction_T_min 0.8975
_exptl_absorpt_correction_type multi-scan
_exptl_absorpt_process_details '[MULABS (Spek, 2003; Blessing, 1995)]'
_exptl_crystal_colour colourless
_exptl_crystal_density_diffrn 1.291
_exptl_crystal_density_method 'not measured'
_exptl_crystal_description block
_exptl_crystal_F_000 504
_exptl_crystal_size_max 0.38
_exptl_crystal_size_mid 0.22
_exptl_crystal_size_min 0.22
_refine_diff_density_max 0.181
_refine_diff_density_min -0.172
_refine_ls_abs_structure_details 'Flack (1983), 1128 Friedel pairs'
_refine_ls_abs_structure_Flack 0.03(5)
_refine_ls_extinction_coef 0.021(2)
_refine_ls_extinction_expression Fc^*^=kFc[1+0.001xFc^2^\l^3^/sin(2\q)]^-1/4^
_refine_ls_extinction_method 'SHELXL97 (Sheldrick, 2008)'
_refine_ls_goodness_of_fit_ref 0.976
_refine_ls_hydrogen_treatment mixed
_refine_ls_matrix_type full
_refine_ls_number_parameters 150
_refine_ls_number_reflns 2737
_refine_ls_number_restraints 0
_refine_ls_restrained_S_all 0.976
_refine_ls_R_factor_all 0.0351
_refine_ls_R_factor_gt 0.0295
_refine_ls_shift/su_max 0.001
_refine_ls_shift/su_mean 0.000
_refine_ls_structure_factor_coef Fsqd
_refine_ls_weighting_details 'calc w = 1/[\s^2^(Fo^2^)+(0.0419P)^2^+0.0000P] where P=(Fo^2^+2Fc^2^)/3'
_refine_ls_weighting_scheme calc
_refine_ls_wR_factor_gt 0.0670
_refine_ls_wR_factor_ref 0.0686
_reflns_number_gt 2429
_reflns_number_total 2737
_reflns_threshold_expression I>2\s(I)
_cod_data_source_file lh2817.cif
_cod_data_source_block I
_cod_database_code 2222099
_cod_database_fobs_code 2222099

loop_
_symmetry_equiv_pos_as_xyz
'x, y, z'
'-x+1/2, -y, z+1/2'
'-x, y+1/2, -z+1/2'
'x+1/2, -y+1/2, -z'

loop_
_atom_site_type_symbol
_atom_site_label
_atom_site_fract_x
_atom_site_fract_y
_atom_site_fract_z
_atom_site_U_iso_or_equiv
_atom_site_adp_type
_atom_site_calc_flag
_atom_site_refinement_flags
_atom_site_occupancy
_atom_site_disorder_assembly
_atom_site_disorder_group
Cl Cl1 0.70767(6) 1.17100(4) 0.53982(4) 0.04673(13) Uani d . 1 . .
C C1 0.54914(14) 0.73267(12) 0.53979(11) 0.0203(3) Uani d . 1 . .
O O1 0.43572(10) 0.67397(9) 0.56950(7) 0.0245(2) Uani d . 1 . .
N N1 0.63351(13) 0.70808(10) 0.45221(9) 0.0233(2) Uani d . 1 . .
H H1 0.720(2) 0.7470(16) 0.4421(13) 0.028(4) Uiso d . 1 . .
C C11 0.59541(13) 0.84022(13) 0.60027(10) 0.0208(3) Uani d . 1 . .
C C12 0.63710(15) 0.94177(12) 0.54747(11) 0.0233(3) Uani d . 1 . .
H H12 0.6474 0.9425 0.4720 0.028 Uiso calc R 1 . .
C C13 0.66355(15) 1.04213(13) 0.60606(11) 0.0260(3) Uani d . 1 . .
C C14 0.65300(16) 1.04247(14) 0.71660(12) 0.0289(3) Uani d . 1 . .
H H14 0.6727 1.1117 0.7558 0.035 Uiso calc R 1 . .
C C15 0.61351(17) 0.94075(15) 0.76869(12) 0.0300(3) Uani d . 1 . .
H H15 0.6069 0.9399 0.8444 0.036 Uiso calc R 1 . .
C C16 0.58335(14) 0.83946(14) 0.71154(11) 0.0253(3) Uani d . 1 . .
H H16 0.5547 0.7701 0.7479 0.030 Uiso calc R 1 . .
C C21 0.59346(14) 0.61160(13) 0.38088(11) 0.0218(3) Uani d . 1 . .
H H21 0.4778 0.5966 0.3868 0.026 Uiso calc R 1 . .
C C22 0.62972(17) 0.64688(13) 0.26615(11) 0.0274(3) Uani d . 1 . .
H H22A 0.7431 0.6654 0.2594 0.033 Uiso calc R 1 . .
H H22B 0.5690 0.7176 0.2476 0.033 Uiso calc R 1 . .
C C23 0.58727(17) 0.54859(16) 0.18917(12) 0.0334(4) Uani d . 1 . .
H H23A 0.4722 0.5353 0.1911 0.040 Uiso calc R 1 . .
H H23B 0.6161 0.5717 0.1156 0.040 Uiso calc R 1 . .
C C24 0.67181(18) 0.43660(15) 0.21786(13) 0.0340(3) Uani d . 1 . .
H H24A 0.7865 0.4471 0.2080 0.041 Uiso calc R 1 . .
H H24B 0.6367 0.3735 0.1696 0.041 Uiso calc R 1 . .
C C25 0.6385(2) 0.40235(15) 0.33291(14) 0.0373(4) Uani d . 1 . .
H H25A 0.7005 0.3322 0.3511 0.045 Uiso calc R 1 . .
H H25B 0.5255 0.3827 0.3405 0.045 Uiso calc R 1 . .
C C26 0.68006(17) 0.50066(13) 0.41084(12) 0.0292(3) Uani d . 1 . .
H H26A 0.6508 0.4774 0.4843 0.035 Uiso calc R 1 . .
H H26B 0.7950 0.5148 0.4092 0.035 Uiso calc R 1 . .

loop_
_atom_site_aniso_label
_atom_site_aniso_U_11
_atom_site_aniso_U_22
_atom_site_aniso_U_33
_atom_site_aniso_U_12
_atom_site_aniso_U_13
_atom_site_aniso_U_23
Cl1 0.0806(3) 0.02269(18) 0.0369(2) -0.00841(19) -0.0039(2) 0.00076(18)
C1 0.0225(5) 0.0208(7) 0.0176(5) 0.0040(5) -0.0026(5) 0.0014(6)
O1 0.0244(4) 0.0256(5) 0.0236(5) -0.0026(4) 0.0023(3) 0.0014(4)
N1 0.0236(5) 0.0234(6) 0.0227(5) -0.0043(4) 0.0028(4) -0.0057(5)
C11 0.0203(5) 0.0220(7) 0.0202(6) 0.0036(5) -0.0005(4) -0.0031(6)
C12 0.0267(5) 0.0245(7) 0.0188(6) 0.0028(5) -0.0008(5) -0.0020(6)
C13 0.0304(6) 0.0213(7) 0.0261(7) 0.0022(5) -0.0023(5) -0.0004(6)
C14 0.0312(6) 0.0291(8) 0.0264(7) 0.0030(6) -0.0031(5) -0.0095(6)
C15 0.0318(7) 0.0391(9) 0.0190(6) 0.0012(6) -0.0012(5) -0.0058(6)
C16 0.0273(6) 0.0292(8) 0.0195(6) 0.0012(5) 0.0002(5) 0.0004(6)
C21 0.0231(6) 0.0224(7) 0.0199(6) -0.0027(5) -0.0008(5) -0.0054(5)
C22 0.0355(7) 0.0253(7) 0.0214(6) 0.0044(6) -0.0006(5) 0.0001(6)
C23 0.0360(7) 0.0433(10) 0.0208(7) 0.0010(7) -0.0008(5) -0.0076(7)
C24 0.0391(8) 0.0306(8) 0.0322(7) -0.0025(6) 0.0058(6) -0.0122(7)
C25 0.0532(9) 0.0209(8) 0.0377(9) -0.0028(7) 0.0057(7) -0.0048(7)
C26 0.0393(7) 0.0229(8) 0.0254(7) -0.0008(6) -0.0016(6) 0.0018(6)

loop_
_atom_type_symbol
_atom_type_description
_atom_type_scat_dispersion_real
_atom_type_scat_dispersion_imag
_atom_type_scat_source
C C 0.0033 0.0016 'International Tables Vol C Tables 4.2.6.8 and 6.1.1.4'
H H 0.0000 0.0000 'International Tables Vol C Tables 4.2.6.8 and 6.1.1.4'
Cl Cl 0.1484 0.1585 'International Tables Vol C Tables 4.2.6.8 and 6.1.1.4'
N N 0.0061 0.0033 'International Tables Vol C Tables 4.2.6.8 and 6.1.1.4'
O O 0.0106 0.0060 'International Tables Vol C Tables 4.2.6.8 and 6.1.1.4'

loop_
_geom_angle_atom_site_label_1
_geom_angle_atom_site_label_2
_geom_angle_atom_site_label_3
_geom_angle_site_symmetry_1
_geom_angle_site_symmetry_3
_geom_angle
_geom_angle_publ_flag
O1 C1 N1 . . 123.32(13) ?
O1 C1 C11 . . 120.12(11) ?
N1 C1 C11 . . 116.52(11) ?
C1 N1 C21 . . 122.34(11) ?
C1 N1 H1 . . 117.6(11) ?
C21 N1 H1 . . 119.8(11) ?
C12 C11 C16 . . 119.98(13) ?
C12 C11 C1 . . 121.20(11) ?
C16 C11 C1 . . 118.62(13) ?
C13 C12 C11 . . 119.25(12) ?
C13 C12 H12 . . 120.4 ?
C11 C12 H12 . . 120.4 ?
C12 C13 C14 . . 121.38(14) ?
C12 C13 Cl1 . . 119.39(11) ?
C14 C13 Cl1 . . 119.22(12) ?
C15 C14 C13 . . 119.04(14) ?
C15 C14 H14 . . 120.5 ?
C13 C14 H14 . . 120.5 ?
C14 C15 C16 . . 120.66(13) ?
C14 C15 H15 . . 119.7 ?
C16 C15 H15 . . 119.7 ?
C15 C16 C11 . . 119.67(15) ?
C15 C16 H16 . . 120.2 ?
C11 C16 H16 . . 120.2 ?
N1 C21 C26 . . 111.83(11) ?
N1 C21 C22 . . 109.11(11) ?
C26 C21 C22 . . 110.99(11) ?
N1 C21 H21 . . 108.3 ?
C26 C21 H21 . . 108.3 ?
C22 C21 H21 . . 108.3 ?
C21 C22 C23 . . 110.54(13) ?
C21 C22 H22A . . 109.5 ?
C23 C22 H22A . . 109.5 ?
C21 C22 H22B . . 109.5 ?
C23 C22 H22B . . 109.5 ?
H22A C22 H22B . . 108.1 ?
C24 C23 C22 . . 111.43(12) ?
C24 C23 H23A . . 109.3 ?
C22 C23 H23A . . 109.3 ?
C24 C23 H23B . . 109.3 ?
C22 C23 H23B . . 109.3 ?
H23A C23 H23B . . 108.0 ?
C23 C24 C25 . . 110.85(13) ?
C23 C24 H24A . . 109.5 ?
C25 C24 H24A . . 109.5 ?
C23 C24 H24B . . 109.5 ?
C25 C24 H24B . . 109.5 ?
H24A C24 H24B . . 108.1 ?
C24 C25 C26 . . 111.71(13) ?
C24 C25 H25A . . 109.3 ?
C26 C25 H25A . . 109.3 ?
C24 C25 H25B . . 109.3 ?
C26 C25 H25B . . 109.3 ?
H25A C25 H25B . . 107.9 ?
C21 C26 C25 . . 110.41(13) ?
C21 C26 H26A . . 109.6 ?
C25 C26 H26A . . 109.6 ?
C21 C26 H26B . . 109.6 ?
C25 C26 H26B . . 109.6 ?
H26A C26 H26B . . 108.1 ?

loop_
_geom_bond_atom_site_label_1
_geom_bond_atom_site_label_2
_geom_bond_site_symmetry_2
_geom_bond_distance
_geom_bond_publ_flag
Cl1 C13 . 1.7383(16) ?
C1 O1 . 1.2337(16) ?
C1 N1 . 1.3410(17) ?
C1 C11 . 1.5020(18) ?
N1 C21 . 1.4641(17) ?
N1 H1 . 0.868(18) ?
C11 C12 . 1.387(2) ?
C11 C16 . 1.3982(18) ?
C12 C13 . 1.385(2) ?
C12 H12 . 0.9500 ?
C13 C14 . 1.388(2) ?
C14 C15 . 1.380(2) ?
C14 H14 . 0.9500 ?
C15 C16 . 1.390(2) ?
C15 H15 . 0.9500 ?
C16 H16 . 0.9500 ?
C21 C26 . 1.519(2) ?
C21 C22 . 1.5253(19) ?
C21 H21 . 1.0000 ?
C22 C23 . 1.528(2) ?
C22 H22A . 0.9900 ?
C22 H22B . 0.9900 ?
C23 C24 . 1.517(3) ?
C23 H23A . 0.9900 ?
C23 H23B . 0.9900 ?
C24 C25 . 1.521(2) ?
C24 H24A . 0.9900 ?
C24 H24B . 0.9900 ?
C25 C26 . 1.534(2) ?
C25 H25A . 0.9900 ?
C25 H25B . 0.9900 ?
C26 H26A . 0.9900 ?
C26 H26B . 0.9900 ?

loop_
_geom_hbond_atom_site_label_D
_geom_hbond_atom_site_label_H
_geom_hbond_atom_site_label_A
_geom_hbond_site_symmetry_A
_geom_hbond_distance_DH
_geom_hbond_distance_HA
_geom_hbond_distance_DA
_geom_hbond_angle_DHA
N1 H1 O1 4_566 0.868(18) 2.052(18) 2.9161(15) 173.3(16)

loop_
_geom_torsion_atom_site_label_1
_geom_torsion_atom_site_label_2
_geom_torsion_atom_site_label_3
_geom_torsion_atom_site_label_4
_geom_torsion_site_symmetry_1
_geom_torsion_site_symmetry_2
_geom_torsion_site_symmetry_3
_geom_torsion_site_symmetry_4
_geom_torsion
_geom_torsion_publ_flag
O1 C1 N1 C21 . . . . 2.9(2) ?
C11 C1 N1 C21 . . . . -174.88(11) ?
O1 C1 C11 C12 . . . . -137.24(12) ?
N1 C1 C11 C12 . . . . 40.62(17) ?
O1 C1 C11 C16 . . . . 37.55(17) ?
N1 C1 C11 C16 . . . . -144.60(12) ?
C16 C11 C12 C13 . . . . -1.17(19) ?
C1 C11 C12 C13 . . . . 173.54(11) ?
C11 C12 C13 C14 . . . . 1.6(2) ?
C11 C12 C13 Cl1 . . . . -177.30(9) ?
C12 C13 C14 C15 . . . . -0.8(2) ?
Cl1 C13 C14 C15 . . . . 178.16(10) ?
C13 C14 C15 C16 . . . . -0.5(2) ?
C14 C15 C16 C11 . . . . 0.9(2) ?
C12 C11 C16 C15 . . . . -0.08(19) ?
C1 C11 C16 C15 . . . . -174.93(12) ?
C1 N1 C21 C26 . . . . -92.52(14) ?
C1 N1 C21 C22 . . . . 144.31(12) ?
N1 C21 C22 C23 . . . . -179.27(11) ?
C26 C21 C22 C23 . . . . 57.06(15) ?
C21 C22 C23 C24 . . . . -56.47(16) ?
C22 C23 C24 C25 . . . . 55.47(17) ?
C23 C24 C25 C26 . . . . -55.16(18) ?
N1 C21 C26 C25 . . . . -178.62(12) ?
C22 C21 C26 C25 . . . . -56.52(15) ?
C24 C25 C26 C21 . . . . 55.74(17) ?

loop_
_cod_related_entry_id
_cod_related_entry_database
_cod_related_entry_code
1 ChemSpider 271269
